data_7037825
loop_
_publ_author_name
'Casula, Arianna'
'Bazzicalupi, Carla'
'Bettoschi, Alexandre'
'Cadoni, Enzo'
'Coles, Simon J.'
'Horton, Peter N.'
'Isaia, Francesco'
'Lippolis, Vito'
'Mapp, Lucy K.'
'Marini, Giada M.'
'Montis, Riccardo'
'Scorciapino, Mariano Andrea'
'Caltagirone, Claudia'

_publ_section_title
;
 Fluorescent asymmetric bis-ureas for pyrophosphate recognition in pure
 water.
;
_journal_issue 7
_journal_name_full 'Dalton transactions (Cambridge, England : 2003)'
_journal_page_first 3078
_journal_page_last 3085
_journal_paper_doi 10.1039/c5dt04497a
_journal_volume 45
_journal_year 2016
_chemical_formula_moiety '2(C16 H36 N), C26 H21 N5 O2, H2 O7 P2'
_chemical_formula_sum 'C58 H95 N7 O9 P2'
_chemical_formula_weight 1096.34
_chemical_name_systematic Ac20_5
_space_group_crystal_system orthorhombic
_space_group_IT_number 50
_space_group_name_Hall '-P 2ab 2b'
_space_group_name_H-M_alt 'P b a n'
_symmetry_space_group_name_Hall '-P 2ab 2b'
_symmetry_space_group_name_H-M 'P b a n :2'
_atom_sites_solution_hydrogens geom
_audit_creation_date 2015-07-24
_audit_creation_method
;
Olex2 1.2
(compiled 2015.01.26 svn.r3150 for OlexSys, GUI svn.r4998)
;
_audit_update_record
;
2015-11-09 deposited with the CCDC.
2015-12-02 downloaded from the CCDC.
;
_cell_angle_alpha 90
_cell_angle_beta 90
_cell_angle_gamma 90
_cell_formula_units_Z 4
_cell_length_a 22.394(12)
_cell_length_b 16.369(8)
_cell_length_c 17.539(10)
_cell_measurement_reflns_used 7392
_cell_measurement_temperature 100(2)
_cell_measurement_theta_max 25.0
_cell_measurement_theta_min 1.9
_cell_volume 6429(6)
_computing_cell_refinement 'CrystalClear-SM Expert 2.1 b29 (Rigaku, 2013)'
_computing_data_collection 'CrystalClear-SM Expert 3.1 b27 (Rigaku, 2013)'
_computing_data_reduction 'CrystalClear-SM Expert 2.1 b29 (Rigaku, 2013)'
_computing_molecular_graphics 'Olex2 (Dolomanov et al., 2009)'
_computing_publication_material 'Olex2 (Dolomanov et al., 2009)'
_computing_structure_refinement 'ShelXL (Sheldrick, 2008)'
_computing_structure_solution
;
Superflip (Palatinus & Chapuis, 2007;Palatinus & van der Lee, 2008;
Palatinus et al., 2012)
;
_diffrn_ambient_temperature 100.15
_diffrn_detector 'CCD area detector'
_diffrn_detector_area_resol_mean 28.5714
_diffrn_detector_type 'Rigaku HG Saturn724+ (2x2 bin mode)'
_diffrn_measured_fraction_theta_full 0.999
_diffrn_measured_fraction_theta_max 0.999
_diffrn_measurement_details
;
scan:
    Number of images: 108
               Slice: -35.0000 - 73.0000
         Image width: 1.0000
            Exp time: 50.0000
       Rotation axis: Omega
               Omega: 0.0000
               Kappa: 72.0000
                 Phi: 60.0000
                 XTD: 45.0363
              2theta: -17.0575
scan:
    Number of images: 91
               Slice: -69.0000 - 22.0000
         Image width: 1.0000
            Exp time: 50.0000
       Rotation axis: Omega
               Omega: 0.0000
               Kappa: -72.0000
                 Phi: -60.0000
                 XTD: 45.0363
              2theta: -17.0575
scan:
    Number of images: 93
               Slice: -71.0000 - 22.0000
         Image width: 1.0000
            Exp time: 50.0000
       Rotation axis: Omega
               Omega: 0.0000
               Kappa: -72.0000
                 Phi: 120.0000
                 XTD: 45.0363
              2theta: -17.0575
scan:
    Number of images: 76
               Slice: -34.0000 - 42.0000
         Image width: 1.0000
            Exp time: 50.0000
       Rotation axis: Omega
               Omega: 0.0000
               Kappa: 8.0000
                 Phi: -120.0000
                 XTD: 45.0363
              2theta: -17.0575
scan:
    Number of images: 17
               Slice: -31.0000 - -14.0000
         Image width: 1.0000
            Exp time: 50.0000
       Rotation axis: Omega
               Omega: 0.0000
               Kappa: 56.0000
                 Phi: -90.0000
                 XTD: 45.0363
              2theta: -17.0575
scan:
    Number of images: 104
               Slice: -31.0000 - 73.0000
         Image width: 1.0000
            Exp time: 50.0000
       Rotation axis: Omega
               Omega: 0.0000
               Kappa: 72.0000
                 Phi: 0.0000
                 XTD: 45.0363
              2theta: -17.0575
scan:
    Number of images: 69
               Slice: -69.0000 - 0.0000
         Image width: 1.0000
            Exp time: 50.0000
       Rotation axis: Omega
               Omega: 0.0000
               Kappa: -72.0000
                 Phi: -120.0000
                 XTD: 45.0363
              2theta: -17.0575
;
_diffrn_measurement_device 'four-circle \k diffractometer'
_diffrn_measurement_device_type 'Rigaku AFC12 (Right)'
_diffrn_measurement_method 'profile data from \w-scans'
_diffrn_measurement_specimen_support 'MiTeGen MicroMesh'
_diffrn_orient_matrix_type d*Trek
_diffrn_orient_matrix_UB_11 0.052315
_diffrn_orient_matrix_UB_12 0.019257
_diffrn_orient_matrix_UB_13 0.024993
_diffrn_orient_matrix_UB_21 -0.022654
_diffrn_orient_matrix_UB_22 0.016298
_diffrn_orient_matrix_UB_23 0.034861
_diffrn_orient_matrix_UB_31 0.005309
_diffrn_orient_matrix_UB_32 -0.050025
_diffrn_orient_matrix_UB_33 0.026838
_diffrn_radiation_collimation 0.3
_diffrn_radiation_monochromator 'Confocal mirrors, VHF Varimax'
_diffrn_radiation_probe x-ray
_diffrn_radiation_type MoK\a
_diffrn_radiation_wavelength 0.71075
_diffrn_reflns_av_R_equivalents 0.0000
_diffrn_reflns_av_unetI/netI 0.0504
_diffrn_reflns_laue_measured_fraction_full 0.999
_diffrn_reflns_laue_measured_fraction_max 0.999
_diffrn_reflns_limit_h_max 26
_diffrn_reflns_limit_h_min 0
_diffrn_reflns_limit_k_max 19
_diffrn_reflns_limit_k_min 0
_diffrn_reflns_limit_l_max 20
_diffrn_reflns_limit_l_min 0
_diffrn_reflns_number 5686
_diffrn_reflns_point_group_measured_fraction_full 0.999
_diffrn_reflns_point_group_measured_fraction_max 0.999
_diffrn_reflns_theta_full 25.027
_diffrn_reflns_theta_max 25.027
_diffrn_reflns_theta_min 2.158
_diffrn_source 'Rotating Anode'
_diffrn_source_current 55.0
_diffrn_source_power 2.475
_diffrn_source_target Mo
_diffrn_source_type 'Rotating Anode'
_diffrn_source_voltage 45.0
_exptl_absorpt_coefficient_mu 0.123
_exptl_absorpt_correction_T_max 1.000
_exptl_absorpt_correction_T_min 0.534
_exptl_absorpt_correction_type multi-scan
_exptl_absorpt_process_details
;
CrystalClear-SM Expert 3.1 b27 (Rigaku, 2013)
;
_exptl_crystal_colour colourless
_exptl_crystal_density_diffrn 1.133
_exptl_crystal_description plate
_exptl_crystal_F_000 2376
_exptl_crystal_size_max 0.08
_exptl_crystal_size_mid 0.08
_exptl_crystal_size_min 0.01
_refine_diff_density_max 0.360
_refine_diff_density_min -0.347
_refine_diff_density_rms 0.045
_refine_ls_extinction_method none
_refine_ls_goodness_of_fit_ref 1.043
_refine_ls_hydrogen_treatment constr
_refine_ls_matrix_type full
_refine_ls_number_parameters 878
_refine_ls_number_reflns 5685
_refine_ls_number_restraints 1691
_refine_ls_restrained_S_all 1.040
_refine_ls_R_factor_all 0.1566
_refine_ls_R_factor_gt 0.0839
_refine_ls_shift/su_max 0.000
_refine_ls_shift/su_mean 0.000
_refine_ls_structure_factor_coef Fsqd
_refine_ls_weighting_details 'w=1/[\s^2^(Fo^2^)+(0.1747P)^2^] where P=(Fo^2^+2Fc^2^)/3'
_refine_ls_weighting_scheme calc
_refine_ls_wR_factor_gt 0.2651
_refine_ls_wR_factor_ref 0.3026
_reflns_Friedel_coverage 0.000
_reflns_number_gt 2485
_reflns_number_total 5685
_reflns_threshold_expression 'I > 2\s(I)'
_cod_data_source_file c5dt04497a2.cif
_cod_data_source_block L2_HPPi
_cod_depositor_comments
;
The following automatic conversions were performed:

'_exptl_absorpt_correction_type' value 'Multi-scan' changed to
'multi-scan' according to
/usr/data/users/saulius/crontab/automatic-downloads/rss-feeds/RSC/lib/dictionaries/cif_core.dic
dictionary named 'cif_core.dic' version 2.4.2 from 2011-04-26.

Automatic conversion script
Id: cif_fix_values 4268 2015-11-12 08:31:59Z antanas 

 Adding full bibliography for 7037824--7037825.cif.
;
_cod_database_code 7037825
_shelx_space_group_comment
;
The symmetry employed for this shelxl refinement is uniquely defined
by the following loop, which should always be used as a source of
symmetry information in preference to the above space-group names.
They are only intended as comments.
;
_shelx_estimated_absorpt_t_max 0.999
_shelx_estimated_absorpt_t_min 0.990
_olex2_refinement_description
;
1. Fixed Uiso
 At 1.2 times of:
  All C(H) groups, All C(H,H) groups, All C(H,H,H,H) groups, All N(H) groups
 At 1.5 times of:
  All C(H,H,H) groups, All O(H) groups
2. Restrained distances
 P21-O24 = P22-O24 = P11-O14 = P11-O14
 1.61 with sigma of 0.01
 P11-O12 = P12-O16 = P21-O23 = P22-O27
 1.55 with sigma of 0.02
 P21-O21 = P21-O22 = P22-O25 = P22-O26
 1.48 with sigma of 0.02
 P11-O11 = P11-O13 = P12-O15 = P12-O17
 1.48 with sigma of 0.02
 O22-O12 = O27-O13 = O26-O16 = O23-O17
 2.8 with sigma of 0.03
 H23A-O17 = H12-O22 = H16-O26 = H27-O13
 1.7 with sigma of 0.02
 C36-C37 \\sim C36-C37A \\sim C40-C41A \\sim C44-C45A
 with sigma of 0.02
 C7-O1 \\sim C16-O2
 with sigma of 0.02
 O1-N1 \\sim O1-N2 \\sim O2-N3 \\sim O2-N4
 with sigma of 0.02
3. Uiso/Uaniso restraints and constraints
All non-hydrogen atoms have similar U: within 1.7A with sigma of 0.015 and
sigma for terminal atoms of 0.03
4. Rigid body (RIGU) restrains
 All non-hydrogen atoms
 with sigma for 1-2 distances of 0.004 and sigma for 1-3 distances of 0.004
5. Same fragment restrains
{C35, C36, C37, C38} sigma for 1-2: 0.02, 1-3: 0.04
as
{C31, C32, C33, C34}
{C35, C36, C37, C38} sigma for 1-2: 0.02, 1-3: 0.04
as
{C39, C40, C41, C42}
{C35, C36, C37, C38} sigma for 1-2: 0.02, 1-3: 0.04
as
{C43, C44, C45, C46}
{O1, O2, N1, N2, N3, N4, N5, C1, C2, C3, C4, C5, C6, C7, C8, C9, C10, C11, C12,
C13, C14, C15, C16, C17, C18, C19, C20, C21, C22, C23, C24, C25, C26} sigma for
1-2: 0.02, 1-3: 0.04
as
{O51, O52, N51, N52, N53, N54, N55, C51, C52, C53, C54, C55, C56, C57, C58,
C59, C60, C61, C62, C63, C64, C65, C66, C67, C68, C69, C70, C71, C72, C73, C74,
C75, C76}
6. Others
 Sof(H36C)=Sof(H36D)=Sof(C37A)=Sof(H37C)=Sof(H37D)=Sof(C38A)=Sof(H38D)=
 Sof(H38E)=Sof(H38F)=1-FVAR(1)
 Sof(H36A)=Sof(H36B)=Sof(C37)=Sof(H37A)=Sof(H37B)=Sof(C38)=Sof(H38A)=Sof(H38B)=
 Sof(H38C)=FVAR(1)
 Sof(H40C)=Sof(H40D)=Sof(C41A)=Sof(H41C)=Sof(H41D)=Sof(C42A)=Sof(H42D)=
 Sof(H42E)=Sof(H42F)=1-FVAR(2)
 Sof(H40A)=Sof(H40B)=Sof(C41)=Sof(H41A)=Sof(H41B)=Sof(C42)=Sof(H42A)=Sof(H42B)=
 Sof(H42C)=FVAR(2)
 Sof(H44C)=Sof(H44D)=Sof(C45A)=Sof(H45C)=Sof(H45D)=Sof(C46A)=Sof(H46D)=
 Sof(H46E)=Sof(H46F)=1-FVAR(3)
 Sof(H44A)=Sof(H44B)=Sof(C45)=Sof(H45A)=Sof(H45B)=Sof(C46)=Sof(H46A)=Sof(H46B)=
 Sof(H46C)=FVAR(3)
 Fixed Sof: O1(0.25) O2(0.25) N1(0.25) H1(0.25) N2(0.25) H2(0.25) N3(0.25)
 H3(0.25) N4(0.25) H4(0.25) N5(0.25) H5(0.25) C1(0.25) H1A(0.25) C2(0.25)
 C3(0.25) H3A(0.25) C4(0.25) H4A(0.25) C5(0.25) H5A(0.25) C6(0.25) C7(0.25)
 C8(0.25) C9(0.25) H9(0.25) C10(0.25) H10(0.25) C11(0.25) H11(0.25) C12(0.25)
 C13(0.25) C14(0.25) H14(0.25) C15(0.25) H15(0.25) C16(0.25) C17(0.25)
 C18(0.25) H18(0.25) C19(0.25) H19(0.25) C20(0.25) H20(0.25) C21(0.25)
 C22(0.25) C23(0.25) H23(0.25) C24(0.25) H24(0.25) C25(0.25) H25(0.25)
 C26(0.25) H26(0.25) P11(0.25) P12(0.25) O11(0.25) O12(0.25) H12(0.25)
 O13(0.25) O14(0.25) O15(0.25) O16(0.25) H16(0.25) O17(0.25) P21(0.25)
 P22(0.25) O21(0.25) O22(0.25) O23(0.25) H23A(0.25) O24(0.25) O25(0.25)
 O26(0.25) O27(0.25) H27(0.25) O51(0.25) O52(0.25) N51(0.25) H51(0.25)
 N52(0.25) H52(0.25) N53(0.25) H53(0.25) N54(0.25) H54(0.25) N55(0.25)
 H55(0.25) C51(0.25) H51A(0.25) C52(0.25) C53(0.25) H53A(0.25) C54(0.25)
 H54A(0.25) C55(0.25) H55A(0.25) C56(0.25) C57(0.25) C58(0.25) C59(0.25)
 H59(0.25) C60(0.25) H60(0.25) C61(0.25) H61(0.25) C62(0.25) C63(0.25)
 C64(0.25) H64(0.25) C65(0.25) H65(0.25) C66(0.25) C67(0.25) C68(0.25)
 H68(0.25) C69(0.25) H69(0.25) C70(0.25) H70(0.25) C71(0.25) C72(0.25)
 C73(0.25) H73(0.25) C74(0.25) H74(0.25) C75(0.25) H75(0.25) C76(0.25) H76(0.25)
7.a Secondary CH2 refined with riding coordinates:
 C31(H31A,H31B), C32(H32A,H32B), C33(H33A,H33B), C35(H35A,H35B), C36(H36A,
 H36B), C36(H36C,H36D), C37(H37A,H37B), C39(H39A,H39B), C40(H40A,H40B),
 C40(H40C,H40D), C41(H41A,H41B), C43(H43A,H43B), C44(H44A,H44B), C44(H44C,H44D),
  C45(H45A,H45B), C37A(H37C,H37D), C41A(H41C,H41D), C45A(H45C,H45D)
7.b Aromatic/amide H refined with riding coordinates:
 N1(H1), N2(H2), N3(H3), N4(H4), N5(H5), C1(H1A), C3(H3A), C4(H4A), C5(H5A),
 C9(H9), C10(H10), C11(H11), C14(H14), C15(H15), C18(H18), C19(H19), C20(H20),
 C23(H23), C24(H24), C25(H25), C26(H26), N51(H51), N52(H52), N53(H53), N54(H54),
  N55(H55), C51(H51A), C53(H53A), C54(H54A), C55(H55A), C59(H59), C60(H60),
 C61(H61), C64(H64), C65(H65), C68(H68), C69(H69), C70(H70), C73(H73), C74(H74),
  C75(H75), C76(H76)
7.c Fitted hexagon refined as free rotating group:
 C1(C2,C3,C4,C5,C6), C8(C9,C10,C11,C12,C13), C51(C52,C53,C54,C55,C56), C58(C59,
 C60,C61,C62,C63)
7.d Tetrahedral OH refined with riding coordinates:
 O12(H12), O16(H16), O23(H23A), O27(H27)
7.e Naphthalene refined as free rotating group:
 C17(C18,C19,C20,C21,C22,C23,C24,C25,C26), C67(C68,C69,C70,C71,C72,C73,C74,C75,
 C76)
7.f Idealised Me refined as rotating group:
 C34(H34A,H34B,H34C), C38(H38A,H38B,H38C), C42(H42A,H42B,H42C), C46(H46A,H46B,
 H46C), C38A(H38D,H38E,H38F), C42A(H42D,H42E,H42F), C46A(H46D,H46E,H46F)
;
_shelx_shelxl_version_number 2014/7
_olex2_submission_special_instructions 'No special instructions were received'

loop_
_space_group_symop_operation_xyz
'x, y, z'
'-x+1/2, -y+1/2, z'
'-x+1/2, y, -z'
'x, -y+1/2, -z'
'-x, -y, -z'
'x-1/2, y-1/2, -z'
'x-1/2, -y, z'
'-x, y-1/2, z'

loop_
_atom_site_label
_atom_site_type_symbol
_atom_site_fract_x
_atom_site_fract_y
_atom_site_fract_z
_atom_site_U_iso_or_equiv
_atom_site_adp_type
_atom_site_occupancy
_atom_site_site_symmetry_order
_atom_site_calc_flag
_atom_site_refinement_flags_posn
_atom_site_refinement_flags_adp
_atom_site_refinement_flags_occupancy
_atom_site_disorder_assembly
_atom_site_disorder_group
N31 N 0.38114(19) 0.4510(3) 0.3009(3) 0.1179(13) Uani 1 1 d . U . . .
C31 C 0.3813(3) 0.4304(3) 0.3829(3) 0.1191(16) Uani 1 1 d D U . . .
H31A H 0.4063 0.3812 0.3903 0.143 Uiso 1 1 calc R . . . .
H31B H 0.3400 0.4160 0.3981 0.143 Uiso 1 1 calc R . . . .
C32 C 0.4036(3) 0.4966(3) 0.4354(3) 0.1272(17) Uani 1 1 d D U . . .
H32A H 0.4440 0.5139 0.4192 0.153 Uiso 1 1 calc R . . . .
H32B H 0.3768 0.5446 0.4321 0.153 Uiso 1 1 calc R . . . .
C33 C 0.4058(3) 0.4665(4) 0.5164(3) 0.155(2) Uani 1 1 d D U . . .
H33A H 0.3654 0.4478 0.5313 0.186 Uiso 1 1 calc R . . . .
H33B H 0.4328 0.4188 0.5189 0.186 Uiso 1 1 calc R . . . .
C34 C 0.4265(3) 0.5290(5) 0.5728(4) 0.173(3) Uani 1 1 d D U . . .
H34A H 0.4618 0.5572 0.5527 0.259 Uiso 1 1 calc GR . . . .
H34B H 0.4368 0.5020 0.6209 0.259 Uiso 1 1 calc GR . . . .
H34C H 0.3946 0.5688 0.5818 0.259 Uiso 1 1 calc GR . . . .
C35 C 0.4443(2) 0.4594(3) 0.2677(3) 0.1234(17) Uani 1 1 d D U . . .
H35A H 0.4409 0.4763 0.2137 0.148 Uiso 1 1 calc R . . . .
H35B H 0.4652 0.5037 0.2953 0.148 Uiso 1 1 calc R . . . .
C36 C 0.4823(3) 0.3837(4) 0.2713(4) 0.146(2) Uani 1 1 d D U . . .
H36A H 0.4608 0.3394 0.2445 0.175 Uiso 0.571(13) 1 calc R . P A 1
H36B H 0.4858 0.3674 0.3255 0.175 Uiso 0.571(13) 1 calc R . P A 1
H36C H 0.4605 0.3347 0.2536 0.175 Uiso 0.429(13) 1 calc R . P A 2
H36D H 0.4984 0.3741 0.3231 0.175 Uiso 0.429(13) 1 calc R . P A 2
C37 C 0.5456(5) 0.3887(11) 0.2380(7) 0.132(4) Uani 0.571(13) 1 d D U P A 1
H37A H 0.5658 0.4393 0.2550 0.159 Uiso 0.571(13) 1 calc R . P A 1
H37B H 0.5697 0.3412 0.2546 0.159 Uiso 0.571(13) 1 calc R . P A 1
C38 C 0.5385(5) 0.3886(8) 0.1547(6) 0.123(4) Uani 0.571(13) 1 d D U P A 1
H38A H 0.5769 0.3759 0.1307 0.184 Uiso 0.571(13) 1 calc GR . P A 1
H38B H 0.5250 0.4425 0.1378 0.184 Uiso 0.571(13) 1 calc GR . P A 1
H38C H 0.5090 0.3473 0.1401 0.184 Uiso 0.571(13) 1 calc GR . P A 1
C39 C 0.3466(3) 0.3837(4) 0.2595(3) 0.141(2) Uani 1 1 d D U . . .
H39A H 0.3651 0.3303 0.2718 0.170 Uiso 1 1 calc R . . . .
H39B H 0.3052 0.3827 0.2790 0.170 Uiso 1 1 calc R . . . .
C40 C 0.3450(3) 0.3936(5) 0.1745(4) 0.168(2) Uani 1 1 d D U . . .
H40A H 0.3857 0.3806 0.1561 0.201 Uiso 0.509(11) 1 calc R . P B 1
H40B H 0.3389 0.4526 0.1649 0.201 Uiso 0.509(11) 1 calc R . P B 1
H40C H 0.3847 0.4062 0.1526 0.201 Uiso 0.491(11) 1 calc R . P B 2
H40D H 0.3154 0.4348 0.1577 0.201 Uiso 0.491(11) 1 calc R . P B 2
C41 C 0.3010(4) 0.3479(6) 0.1202(6) 0.105(3) Uani 0.509(11) 1 d D U P B 1
H41A H 0.2602 0.3437 0.1416 0.126 Uiso 0.509(11) 1 calc R . P B 1
H41B H 0.2996 0.3722 0.0686 0.126 Uiso 0.509(11) 1 calc R . P B 1
C42 C 0.3340(5) 0.2677(6) 0.1218(8) 0.091(3) Uani 0.509(11) 1 d D U P B 1
H42A H 0.3131 0.2280 0.0896 0.136 Uiso 0.509(11) 1 calc GR . P B 1
H42B H 0.3356 0.2472 0.1743 0.136 Uiso 0.509(11) 1 calc GR . P B 1
H42C H 0.3747 0.2756 0.1027 0.136 Uiso 0.509(11) 1 calc GR . P B 1
C43 C 0.3501(2) 0.5324(3) 0.2866(3) 0.1272(17) Uani 1 1 d D U . . .
H43A H 0.3748 0.5764 0.3091 0.153 Uiso 1 1 calc R . . . .
H43B H 0.3484 0.5419 0.2309 0.153 Uiso 1 1 calc R . . . .
C44 C 0.2874(3) 0.5392(4) 0.3185(4) 0.143(2) Uani 1 1 d D U . . .
H44A H 0.2879 0.5287 0.3741 0.171 Uiso 0.810(12) 1 calc R . P C 1
H44B H 0.2613 0.4979 0.2942 0.171 Uiso 0.810(12) 1 calc R . P C 1
H44C H 0.2832 0.5020 0.3627 0.171 Uiso 0.190(12) 1 calc R . P C 2
H44D H 0.2583 0.5218 0.2791 0.171 Uiso 0.190(12) 1 calc R . P C 2
C45 C 0.2628(4) 0.6252(5) 0.3030(7) 0.162(3) Uani 0.810(12) 1 d D U P C 1
H45A H 0.2909 0.6667 0.3229 0.194 Uiso 0.810(12) 1 calc R . P C 1
H45B H 0.2585 0.6337 0.2474 0.194 Uiso 0.810(12) 1 calc R . P C 1
C46 C 0.2027(4) 0.6341(5) 0.3417(6) 0.178(4) Uani 0.810(12) 1 d D U P C 1
H46A H 0.1749 0.5934 0.3211 0.266 Uiso 0.810(12) 1 calc GR . P C 1
H46B H 0.1869 0.6890 0.3323 0.266 Uiso 0.810(12) 1 calc GR . P C 1
H46C H 0.2073 0.6256 0.3967 0.266 Uiso 0.810(12) 1 calc GR . P C 1
C37A C 0.5332(8) 0.4106(13) 0.2129(12) 0.131(4) Uani 0.429(13) 1 d D U P A 2
H37C H 0.5143 0.4318 0.1658 0.157 Uiso 0.429(13) 1 calc R . P A 2
H37D H 0.5569 0.4554 0.2357 0.157 Uiso 0.429(13) 1 calc R . P A 2
C38A C 0.5745(8) 0.3406(10) 0.1925(12) 0.151(6) Uani 0.429(13) 1 d . U P A 2
H38D H 0.5585 0.3114 0.1482 0.227 Uiso 0.429(13) 1 calc GR . P A 2
H38E H 0.5775 0.3030 0.2359 0.227 Uiso 0.429(13) 1 calc GR . P A 2
H38F H 0.6142 0.3621 0.1803 0.227 Uiso 0.429(13) 1 calc GR . P A 2
C41A C 0.3228(7) 0.2964(8) 0.1563(8) 0.111(4) Uani 0.491(11) 1 d D U P B 2
H41C H 0.3491 0.2573 0.1833 0.134 Uiso 0.491(11) 1 calc R . P B 2
H41D H 0.2814 0.2881 0.1744 0.134 Uiso 0.491(11) 1 calc R . P B 2
C42A C 0.3263(5) 0.2816(7) 0.0683(7) 0.096(3) Uani 0.491(11) 1 d . U P B 2
H42D H 0.3063 0.3265 0.0416 0.144 Uiso 0.491(11) 1 calc GR . P B 2
H42E H 0.3066 0.2299 0.0557 0.144 Uiso 0.491(11) 1 calc GR . P B 2
H42F H 0.3683 0.2792 0.0525 0.144 Uiso 0.491(11) 1 calc GR . P B 2
C45A C 0.273(2) 0.6289(14) 0.344(3) 0.153(6) Uani 0.190(12) 1 d D U P C 2
H45C H 0.2480 0.6503 0.3018 0.183 Uiso 0.190(12) 1 calc R . P C 2
H45D H 0.3114 0.6573 0.3397 0.183 Uiso 0.190(12) 1 calc R . P C 2
C46A C 0.243(2) 0.670(3) 0.417(3) 0.194(13) Uani 0.190(12) 1 d . U P C 2
H46D H 0.1998 0.6722 0.4111 0.291 Uiso 0.190(12) 1 calc GR . P C 2
H46E H 0.2589 0.7254 0.4237 0.291 Uiso 0.190(12) 1 calc GR . P C 2
H46F H 0.2530 0.6374 0.4627 0.291 Uiso 0.190(12) 1 calc GR . P C 2
O1 O 0.4639(11) 0.8466(18) 0.7100(17) 0.047(6) Uani 0.25 1 d D U P D -1
O2 O 0.4576(11) 0.675(2) 0.2819(18) 0.055(7) Uani 0.25 1 d D U P D -1
N1 N 0.5350(11) 0.7862(15) 0.6334(15) 0.051(4) Uani 0.25 1 d D U P D -1
H1 H 0.5721 0.7688 0.6298 0.061 Uiso 0.25 1 calc R . P D -1
N2 N 0.5639(13) 0.856(2) 0.7436(14) 0.059(5) Uani 0.25 1 d D U P D -1
H2 H 0.5990 0.8623 0.7220 0.071 Uiso 0.25 1 calc R . P D -1
N3 N 0.5298(12) 0.693(3) 0.3750(14) 0.053(5) Uani 0.25 1 d D U P D -1
H3 H 0.5680 0.6834 0.3828 0.063 Uiso 0.25 1 calc R . P D -1
N4 N 0.5570(12) 0.661(2) 0.2507(15) 0.061(5) Uani 0.25 1 d D U P D -1
H4 H 0.5933 0.6713 0.2672 0.074 Uiso 0.25 1 calc R . P D -1
N5 N 0.6614(8) 0.9354(14) 0.8252(11) 0.070(4) Uani 0.25 1 d D U P D -1
H5 H 0.6734 0.9251 0.7785 0.084 Uiso 0.25 1 calc R . P D -1
C1 C 0.5286(6) 0.745(2) 0.5114(14) 0.058(5) Uani 0.25 1 d D U P D -1
H1A H 0.5707 0.7373 0.5135 0.070 Uiso 0.25 1 calc R . P D -1
C2 C 0.4981(9) 0.773(2) 0.5750(14) 0.056(4) Uani 0.25 1 d DG U P D -1
C3 C 0.4366(9) 0.7843(18) 0.5721(19) 0.058(5) Uani 0.25 1 d DG U P D -1
H3A H 0.4158 0.8039 0.6156 0.069 Uiso 0.25 1 calc R . P D -1
C4 C 0.4056(6) 0.7666(16) 0.505(2) 0.051(5) Uani 0.25 1 d DG U P D -1
H4A H 0.3636 0.7741 0.5034 0.061 Uiso 0.25 1 calc R . P D -1
C5 C 0.4361(9) 0.7380(18) 0.4418(19) 0.059(5) Uani 0.25 1 d DG U P D -1
H5A H 0.4149 0.7259 0.3962 0.070 Uiso 0.25 1 calc R . P D -1
C6 C 0.4976(8) 0.727(2) 0.4448(14) 0.055(4) Uani 0.25 1 d DG U P D -1
C7 C 0.5172(12) 0.826(4) 0.700(3) 0.052(5) Uani 0.25 1 d D U P D -1
C8 C 0.5574(8) 0.8777(14) 0.8238(10) 0.066(4) Uani 0.25 1 d D U P D -1
C9 C 0.5064(7) 0.8671(12) 0.8679(12) 0.070(5) Uani 0.25 1 d DG U P D -1
H9 H 0.4726 0.8399 0.8473 0.084 Uiso 0.25 1 calc R . P D -1
C10 C 0.5049(7) 0.8964(12) 0.9423(11) 0.079(5) Uani 0.25 1 d DG U P D -1
H10 H 0.4701 0.8891 0.9725 0.095 Uiso 0.25 1 calc R . P D -1
C11 C 0.5543(7) 0.9362(12) 0.9725(9) 0.090(5) Uani 0.25 1 d DG U P D -1
H11 H 0.5533 0.9562 1.0233 0.108 Uiso 0.25 1 calc R . P D -1
C12 C 0.6053(6) 0.9468(12) 0.9283(10) 0.078(4) Uani 0.25 1 d DG U P D -1
C13 C 0.6068(6) 0.9175(13) 0.8540(10) 0.064(4) Uani 0.25 1 d DG U P D -1
C14 C 0.6640(9) 0.9794(15) 0.9453(11) 0.075(5) Uani 0.25 1 d D U P D -1
H14 H 0.6776 1.0013 0.9924 0.090 Uiso 0.25 1 calc R . P D -1
C15 C 0.6946(9) 0.9722(15) 0.8809(12) 0.074(5) Uani 0.25 1 d D U P D -1
H15 H 0.7346 0.9903 0.8742 0.089 Uiso 0.25 1 calc R . P D -1
C16 C 0.5111(12) 0.674(5) 0.303(2) 0.056(5) Uani 0.25 1 d D U P D -1
C17 C 0.5534(9) 0.6325(14) 0.1758(10) 0.065(5) Uani 0.25 1 d D U P D -1
C18 C 0.5053(8) 0.6632(14) 0.1345(11) 0.071(5) Uani 0.25 1 d DG U P D -1
H18 H 0.4759 0.6955 0.1593 0.085 Uiso 0.25 1 calc R . P D -1
C19 C 0.5004(8) 0.6466(14) 0.0571(11) 0.076(5) Uani 0.25 1 d DG U P D -1
H19 H 0.4676 0.6676 0.0289 0.091 Uiso 0.25 1 calc R . P D -1
C20 C 0.5435(8) 0.5993(13) 0.0208(10) 0.081(5) Uani 0.25 1 d DG U P D -1
H20 H 0.5401 0.5880 -0.0321 0.097 Uiso 0.25 1 calc R . P D -1
C21 C 0.5915(8) 0.5687(10) 0.0621(9) 0.078(5) Uani 0.25 1 d DG U P D -1
C22 C 0.5964(8) 0.5852(11) 0.1396(9) 0.067(5) Uani 0.25 1 d DG U P D -1
C23 C 0.6444(10) 0.5546(14) 0.1808(10) 0.076(6) Uani 0.25 1 d DG U P D -1
H23 H 0.6478 0.5659 0.2338 0.091 Uiso 0.25 1 calc R . P D -1
C24 C 0.6875(10) 0.5073(14) 0.1446(12) 0.087(6) Uani 0.25 1 d DG U P D -1
H24 H 0.7203 0.4863 0.1728 0.105 Uiso 0.25 1 calc R . P D -1
C25 C 0.6826(9) 0.4907(13) 0.0671(12) 0.090(6) Uani 0.25 1 d DG U P D -1
H25 H 0.7120 0.4584 0.0424 0.108 Uiso 0.25 1 calc R . P D -1
C26 C 0.6346(9) 0.5214(12) 0.0259(10) 0.090(6) Uani 0.25 1 d DG U P D -1
H26 H 0.6312 0.5101 -0.0271 0.108 Uiso 0.25 1 calc R . P D -1
P11 P 0.7148(8) 0.8110(12) 0.6317(10) 0.089(4) Uani 0.25 1 d D U P E -1
P12 P 0.8034(11) 0.6726(16) 0.6071(13) 0.086(4) Uani 0.25 1 d D U P E -1
O11 O 0.6890(11) 0.857(2) 0.6972(15) 0.095(6) Uani 0.25 1 d D U P E -1
O12 O 0.6585(12) 0.7792(18) 0.5849(15) 0.090(6) Uani 0.25 1 d D U P E -1
H12 H 0.6702 0.7538 0.5460 0.135 Uiso 0.25 1 calc DR . P E -1
O13 O 0.751(2) 0.860(3) 0.578(2) 0.092(8) Uani 0.25 1 d D U P E -1
O14 O 0.7523(15) 0.7294(14) 0.6503(15) 0.086(5) Uani 0.25 1 d D U P E -1
O15 O 0.8418(13) 0.642(3) 0.6729(18) 0.095(7) Uani 0.25 1 d D U P E -1
O16 O 0.8465(17) 0.732(2) 0.563(2) 0.080(7) Uani 0.25 1 d D U P E -1
H16 H 0.8338 0.7379 0.5178 0.119 Uiso 0.25 1 calc DR . P E -1
O17 O 0.7710(13) 0.6144(16) 0.5569(13) 0.076(5) Uani 0.25 1 d D U P E -1
P21 P 0.7060(8) 0.7085(9) 0.3814(10) 0.084(4) Uani 0.25 1 d D U P F -1
P22 P 0.8007(11) 0.8198(13) 0.3826(13) 0.073(4) Uani 0.25 1 d D U P F -1
O21 O 0.6740(12) 0.6808(11) 0.3118(14) 0.090(5) Uani 0.25 1 d D U P F -1
O22 O 0.6681(14) 0.740(3) 0.4456(16) 0.078(6) Uani 0.25 1 d D U P F -1
O23 O 0.7330(19) 0.629(2) 0.4179(17) 0.098(8) Uani 0.25 1 d D U P F -1
H23A H 0.7402 0.6375 0.4643 0.147 Uiso 0.25 1 calc DR . P F -1
O24 O 0.7571(14) 0.759(2) 0.3369(14) 0.081(5) Uani 0.25 1 d D U P F -1
O25 O 0.8280(15) 0.8754(19) 0.3236(19) 0.077(6) Uani 0.25 1 d D U P F -1
O26 O 0.8363(19) 0.751(2) 0.418(2) 0.082(7) Uani 0.25 1 d D U P F -1
O27 O 0.7537(16) 0.868(2) 0.430(2) 0.066(7) Uani 0.25 1 d D U P F -1
H27 H 0.7586 0.8589 0.4763 0.099 Uiso 0.25 1 calc DR . P F -1
O51 O 1.0494(12) 0.817(3) 0.3007(18) 0.106(8) Uani 0.25 1 d D U P G -1
O52 O 1.0297(12) 0.652(3) 0.7320(19) 0.106(10) Uani 0.25 1 d D U P G -1
N51 N 0.9748(13) 0.803(3) 0.3875(16) 0.083(6) Uani 0.25 1 d D U P G -1
H51 H 0.9360 0.8040 0.3955 0.099 Uiso 0.25 1 calc R . P G -1
N52 N 0.9500(13) 0.851(3) 0.2653(14) 0.089(6) Uani 0.25 1 d D U P G -1
H52 H 0.9134 0.8557 0.2832 0.106 Uiso 0.25 1 calc R . P G -1
N53 N 0.9628(14) 0.695(3) 0.6389(19) 0.082(6) Uani 0.25 1 d D U P G -1
H53 H 0.9242 0.7005 0.6310 0.098 Uiso 0.25 1 calc R . P G -1
N54 N 0.9308(13) 0.653(3) 0.7610(14) 0.096(6) Uani 0.25 1 d D U P G -1
H54 H 0.8952 0.6676 0.7445 0.115 Uiso 0.25 1 calc R . P G -1
N55 N 0.8612(11) 0.9348(19) 0.1743(13) 0.114(7) Uani 0.25 1 d D U P G -1
H55 H 0.8476 0.9290 0.2210 0.137 Uiso 0.25 1 calc R . P G -1
C51 C 0.9744(8) 0.745(2) 0.504(2) 0.080(6) Uani 0.25 1 d D U P G -1
H51A H 0.9323 0.7409 0.4988 0.096 Uiso 0.25 1 calc R . P G -1
C52 C 1.0088(10) 0.774(2) 0.4441(19) 0.085(6) Uani 0.25 1 d DG U P G -1
C53 C 1.0704(10) 0.780(2) 0.4518(17) 0.087(6) Uani 0.25 1 d DG U P G -1
H53A H 1.0940 0.7999 0.4108 0.105 Uiso 0.25 1 calc R . P G -1
C54 C 1.0976(8) 0.757(3) 0.5197(16) 0.084(7) Uani 0.25 1 d DG U P G -1
H54A H 1.1397 0.7610 0.5251 0.101 Uiso 0.25 1 calc R . P G -1
C55 C 1.0632(10) 0.728(3) 0.5799(16) 0.083(6) Uani 0.25 1 d DG U P G -1
H55A H 1.0818 0.7121 0.6263 0.100 Uiso 0.25 1 calc R . P G -1
C56 C 1.0016(10) 0.722(2) 0.5721(19) 0.078(6) Uani 0.25 1 d DG U P G -1
C57 C 0.9953(13) 0.830(3) 0.3165(17) 0.087(6) Uani 0.25 1 d D U P G -1
C58 C 0.9592(10) 0.8665(19) 0.1843(11) 0.095(6) Uani 0.25 1 d D U P G -1
C59 C 1.0115(9) 0.8481(19) 0.1452(13) 0.108(7) Uani 0.25 1 d DG U P G -1
H59 H 1.0432 0.8209 0.1707 0.129 Uiso 0.25 1 calc R . P G -1
C60 C 1.0173(9) 0.869(2) 0.0689(13) 0.118(7) Uani 0.25 1 d DG U P G -1
H60 H 1.0531 0.8569 0.0422 0.142 Uiso 0.25 1 calc R . P G -1
C61 C 0.9709(10) 0.909(2) 0.0316(10) 0.122(7) Uani 0.25 1 d DG U P G -1
H61 H 0.9749 0.9239 -0.0205 0.146 Uiso 0.25 1 calc R . P G -1
C62 C 0.9186(10) 0.9277(18) 0.0707(11) 0.118(6) Uani 0.25 1 d DG U P G -1
C63 C 0.9127(10) 0.9063(19) 0.1470(11) 0.105(6) Uani 0.25 1 d DG U P G -1
C64 C 0.8653(13) 0.9758(19) 0.0539(13) 0.115(7) Uani 0.25 1 d D U P G -1
H64 H 0.8559 1.0024 0.0073 0.138 Uiso 0.25 1 calc R . P G -1
C65 C 0.8335(13) 0.9749(18) 0.1153(14) 0.119(7) Uani 0.25 1 d D U P G -1
H65 H 0.7951 0.9994 0.1193 0.143 Uiso 0.25 1 calc R . P G -1
C66 C 0.9771(14) 0.664(3) 0.709(2) 0.088(7) Uani 0.25 1 d D U P G -1
C67 C 0.9321(9) 0.6228(14) 0.8349(10) 0.103(6) Uani 0.25 1 d D U P G -1
C68 C 0.9767(9) 0.6576(15) 0.8796(12) 0.106(7) Uani 0.25 1 d DG U P G -1
H68 H 1.0041 0.6950 0.8577 0.127 Uiso 0.25 1 calc R . P G -1
C69 C 0.9809(8) 0.6375(15) 0.9564(12) 0.108(7) Uani 0.25 1 d DG U P G -1
H69 H 1.0114 0.6612 0.9870 0.130 Uiso 0.25 1 calc R . P G -1
C70 C 0.9407(9) 0.5827(14) 0.9885(10) 0.107(6) Uani 0.25 1 d DG U P G -1
H70 H 0.9436 0.5690 1.0410 0.128 Uiso 0.25 1 calc R . P G -1
C71 C 0.8962(8) 0.5480(10) 0.9437(10) 0.094(6) Uani 0.25 1 d DG U P G -1
C72 C 0.8919(8) 0.5680(11) 0.8669(9) 0.091(6) Uani 0.25 1 d DG U P G -1
C73 C 0.8474(10) 0.5333(13) 0.8222(10) 0.094(6) Uani 0.25 1 d DG U P G -1
H73 H 0.8445 0.5470 0.7697 0.112 Uiso 0.25 1 calc R . P G -1
C74 C 0.8072(10) 0.4785(12) 0.8542(12) 0.098(6) Uani 0.25 1 d DG U P G -1
H74 H 0.7768 0.4548 0.8237 0.117 Uiso 0.25 1 calc R . P G -1
C75 C 0.8115(10) 0.4585(10) 0.9311(13) 0.092(5) Uani 0.25 1 d DG U P G -1
H75 H 0.7840 0.4210 0.9530 0.111 Uiso 0.25 1 calc R . P G -1
C76 C 0.8560(9) 0.4932(11) 0.9758(11) 0.090(5) Uani 0.25 1 d DG U P G -1
H76 H 0.8589 0.4794 1.0283 0.108 Uiso 0.25 1 calc R . P G -1

loop_
_atom_site_aniso_label
_atom_site_aniso_U_11
_atom_site_aniso_U_22
_atom_site_aniso_U_33
_atom_site_aniso_U_23
_atom_site_aniso_U_13
_atom_site_aniso_U_12
N31 0.140(3) 0.082(3) 0.132(3) -0.007(2) 0.011(2) -0.053(2)
C31 0.157(4) 0.083(3) 0.117(3) -0.001(3) 0.018(3) -0.018(3)
C32 0.157(4) 0.103(4) 0.122(4) -0.013(3) 0.003(3) -0.014(3)
C33 0.229(6) 0.111(4) 0.124(4) 0.004(3) -0.001(4) 0.040(4)
C34 0.190(6) 0.194(7) 0.135(5) -0.038(5) -0.010(4) 0.068(5)
C35 0.134(3) 0.097(3) 0.139(4) -0.009(3) 0.012(3) -0.052(3)
C36 0.167(4) 0.089(3) 0.182(5) -0.030(3) 0.032(4) -0.045(3)
C37 0.148(6) 0.108(8) 0.141(7) -0.010(6) 0.005(5) -0.024(5)
C38 0.145(8) 0.100(8) 0.125(7) -0.015(6) 0.006(6) -0.034(6)
C39 0.155(4) 0.124(4) 0.144(4) -0.041(3) 0.041(3) -0.084(3)
C40 0.148(4) 0.199(5) 0.156(4) -0.052(4) 0.037(3) -0.101(4)
C41 0.105(5) 0.079(6) 0.131(7) 0.007(5) -0.015(5) -0.008(4)
C42 0.098(6) 0.068(5) 0.106(9) 0.006(6) -0.033(7) -0.008(4)
C43 0.131(4) 0.104(3) 0.146(4) 0.005(3) -0.010(3) -0.050(3)
C44 0.139(4) 0.107(3) 0.182(5) 0.005(4) -0.005(4) -0.036(3)
C45 0.135(5) 0.123(5) 0.228(9) 0.012(5) -0.022(6) -0.030(4)
C46 0.141(6) 0.120(6) 0.272(11) -0.003(7) 0.004(6) -0.030(5)
C37A 0.139(7) 0.093(8) 0.161(9) -0.026(7) 0.019(7) -0.046(6)
C38A 0.184(10) 0.092(8) 0.177(13) -0.006(8) 0.055(9) -0.030(7)
C41A 0.102(6) 0.120(7) 0.112(7) -0.019(5) 0.002(5) -0.061(6)
C42A 0.105(7) 0.080(7) 0.103(7) -0.004(5) -0.004(5) -0.006(5)
C45A 0.146(10) 0.111(8) 0.202(11) 0.007(8) -0.005(10) -0.033(7)
C46A 0.21(3) 0.152(19) 0.222(19) -0.006(16) 0.024(18) -0.023(18)
O1 0.056(8) 0.014(12) 0.072(11) -0.004(8) 0.008(7) 0.010(6)
O2 0.060(8) 0.023(15) 0.081(13) -0.001(10) 0.014(7) 0.001(7)
N1 0.054(7) 0.024(8) 0.074(7) 0.004(6) 0.002(5) 0.011(6)
N2 0.062(8) 0.033(9) 0.083(8) 0.004(6) 0.001(6) 0.005(7)
N3 0.052(7) 0.035(11) 0.071(7) 0.012(7) 0.012(6) -0.003(7)
N4 0.063(8) 0.046(10) 0.075(8) 0.003(6) 0.020(6) 0.002(7)
N5 0.071(7) 0.057(8) 0.082(8) 0.000(6) -0.004(5) 0.005(6)
C1 0.057(7) 0.040(11) 0.077(8) 0.011(7) 0.007(5) -0.003(7)
C2 0.058(7) 0.035(9) 0.074(7) 0.008(6) -0.003(5) 0.003(6)
C3 0.061(7) 0.041(10) 0.071(9) 0.012(8) -0.001(6) 0.007(6)
C4 0.044(5) 0.041(12) 0.066(9) 0.015(8) 0.003(6) -0.007(6)
C5 0.056(7) 0.048(11) 0.072(9) 0.014(8) 0.004(6) 0.000(6)
C6 0.054(6) 0.035(10) 0.075(7) 0.013(7) 0.010(5) 0.000(6)
C7 0.057(7) 0.024(9) 0.076(8) 0.005(6) 0.005(6) 0.009(6)
C8 0.068(7) 0.042(8) 0.086(8) 0.001(6) 0.000(5) 0.017(6)
C9 0.068(7) 0.047(9) 0.095(9) -0.004(7) 0.001(6) 0.019(6)
C10 0.083(8) 0.057(10) 0.096(9) -0.003(7) 0.000(7) 0.005(7)
C11 0.095(8) 0.081(11) 0.094(9) -0.001(7) 0.000(7) -0.005(7)
C12 0.085(7) 0.063(9) 0.087(8) 0.004(6) -0.007(5) 0.000(6)
C13 0.066(6) 0.041(8) 0.085(7) 0.008(6) -0.002(5) 0.015(5)
C14 0.083(8) 0.071(10) 0.071(8) 0.005(7) 0.002(6) -0.002(7)
C15 0.081(7) 0.069(9) 0.074(8) 0.004(7) -0.005(6) -0.003(7)
C16 0.060(8) 0.037(10) 0.071(8) 0.007(7) 0.017(6) 0.001(7)
C17 0.072(8) 0.047(9) 0.077(7) -0.002(6) 0.019(6) 0.006(7)
C18 0.072(9) 0.061(10) 0.079(8) -0.005(7) 0.021(7) 0.008(8)
C19 0.082(9) 0.067(11) 0.079(9) -0.007(7) 0.022(7) 0.017(9)
C20 0.097(10) 0.070(11) 0.075(8) -0.009(7) 0.023(7) 0.026(9)
C21 0.093(9) 0.062(10) 0.080(8) 0.001(7) 0.023(6) 0.015(8)
C22 0.076(8) 0.045(9) 0.080(7) 0.000(6) 0.021(6) 0.004(7)
C23 0.086(9) 0.053(12) 0.089(9) -0.007(8) 0.019(7) 0.012(9)
C24 0.104(10) 0.076(13) 0.081(9) -0.003(9) 0.022(7) 0.035(10)
C25 0.111(9) 0.077(13) 0.082(9) -0.003(9) 0.024(7) 0.033(10)
C26 0.113(9) 0.078(12) 0.080(9) 0.000(8) 0.025(7) 0.028(9)
P11 0.063(6) 0.095(8) 0.110(8) -0.040(6) -0.003(4) -0.007(5)
P12 0.073(6) 0.080(6) 0.106(8) -0.027(5) 0.007(5) -0.005(5)
O11 0.075(11) 0.100(13) 0.110(11) -0.040(9) -0.005(7) -0.011(9)
O12 0.069(9) 0.086(12) 0.116(12) -0.051(9) -0.007(7) 0.016(8)
O13 0.067(12) 0.096(13) 0.112(13) -0.034(9) 0.005(9) 0.000(9)
O14 0.066(7) 0.091(9) 0.101(9) -0.035(6) 0.007(6) -0.005(6)
O15 0.088(12) 0.094(14) 0.102(10) -0.023(9) 0.006(8) -0.007(10)
O16 0.068(11) 0.065(10) 0.107(13) -0.034(8) 0.025(8) -0.006(8)
O17 0.071(10) 0.076(10) 0.081(9) -0.029(7) 0.014(7) -0.010(7)
P21 0.073(7) 0.092(8) 0.086(6) -0.028(5) -0.009(5) -0.002(5)
P22 0.068(7) 0.072(8) 0.079(6) -0.020(6) -0.007(6) 0.003(6)
O21 0.093(10) 0.089(11) 0.089(8) -0.024(8) -0.008(7) -0.003(9)
O22 0.065(10) 0.079(13) 0.089(9) -0.013(9) -0.006(7) 0.001(8)
O23 0.092(16) 0.097(11) 0.105(12) -0.019(8) -0.016(10) 0.003(10)
O24 0.072(8) 0.081(9) 0.092(7) -0.023(7) -0.008(6) 0.008(7)
O25 0.057(12) 0.079(11) 0.094(10) -0.002(8) -0.001(9) 0.020(7)
O26 0.073(11) 0.079(11) 0.094(13) -0.006(10) -0.001(10) 0.021(9)
O27 0.054(11) 0.061(11) 0.082(13) -0.014(9) 0.002(9) -0.002(9)
O51 0.119(12) 0.093(18) 0.107(14) 0.009(11) 0.005(9) -0.042(9)
O52 0.086(10) 0.11(2) 0.120(16) 0.025(12) 0.011(9) -0.002(9)
N51 0.107(10) 0.050(11) 0.091(9) -0.012(7) 0.003(7) -0.042(8)
N52 0.116(12) 0.076(12) 0.074(8) -0.003(7) 0.001(7) -0.045(9)
N53 0.090(10) 0.052(12) 0.104(10) 0.002(8) 0.007(7) -0.019(8)
N54 0.099(10) 0.073(12) 0.116(9) 0.003(8) 0.018(7) -0.013(8)
N55 0.149(14) 0.110(14) 0.082(9) -0.004(8) -0.007(9) -0.044(11)
C51 0.095(10) 0.048(12) 0.096(9) -0.017(8) 0.002(7) -0.030(8)
C52 0.106(10) 0.053(11) 0.097(9) -0.013(8) 0.001(7) -0.035(7)
C53 0.103(10) 0.055(12) 0.104(11) -0.014(10) 0.003(7) -0.038(8)
C54 0.104(10) 0.048(12) 0.100(11) -0.018(10) 0.006(7) -0.031(8)
C55 0.100(10) 0.051(12) 0.097(11) -0.019(9) 0.000(7) -0.033(7)
C56 0.096(10) 0.040(10) 0.098(9) -0.012(8) 0.005(7) -0.035(7)
C57 0.116(12) 0.057(11) 0.087(9) -0.008(8) -0.005(7) -0.052(9)
C58 0.128(13) 0.088(12) 0.069(8) -0.001(7) -0.001(7) -0.048(9)
C59 0.135(13) 0.101(14) 0.087(10) 0.000(9) 0.010(8) -0.053(11)
C60 0.152(14) 0.114(15) 0.088(10) 0.000(9) 0.008(9) -0.040(12)
C61 0.160(14) 0.120(15) 0.086(10) -0.004(9) 0.002(9) -0.036(11)
C62 0.159(14) 0.117(13) 0.078(8) -0.001(8) 0.000(8) -0.036(10)
C63 0.141(13) 0.099(13) 0.075(8) -0.003(7) -0.006(8) -0.047(10)
C64 0.161(14) 0.115(14) 0.069(9) -0.010(9) -0.008(9) -0.036(11)
C65 0.160(14) 0.122(14) 0.075(9) -0.007(9) -0.010(9) -0.034(11)
C66 0.090(10) 0.065(12) 0.109(10) 0.005(8) 0.009(7) -0.006(9)
C67 0.115(11) 0.080(10) 0.114(9) 0.006(7) 0.015(7) -0.014(8)
C68 0.113(12) 0.095(12) 0.108(10) 0.009(9) 0.023(8) -0.021(10)
C69 0.119(13) 0.099(12) 0.108(10) 0.009(9) 0.019(9) -0.035(10)
C70 0.123(12) 0.095(12) 0.102(10) 0.004(8) 0.023(8) -0.030(9)
C71 0.112(11) 0.071(10) 0.099(9) 0.003(7) 0.027(7) -0.019(8)
C72 0.102(10) 0.069(10) 0.103(9) 0.003(7) 0.016(7) -0.009(8)
C73 0.103(11) 0.076(12) 0.102(9) 0.013(8) 0.020(8) -0.018(9)
C74 0.113(10) 0.083(13) 0.096(9) 0.013(8) 0.016(8) -0.030(9)
C75 0.116(10) 0.064(11) 0.097(9) 0.009(8) 0.024(7) -0.015(9)
C76 0.113(10) 0.063(11) 0.094(9) 0.005(8) 0.024(7) -0.012(8)

loop_
_atom_type_symbol
_atom_type_description
_atom_type_scat_dispersion_real
_atom_type_scat_dispersion_imag
_atom_type_scat_source
C C 0.0033 0.0016 'International Tables Vol C Tables 4.2.6.8 and 6.1.1.4'
H H 0.0000 0.0000 'International Tables Vol C Tables 4.2.6.8 and 6.1.1.4'
N N 0.0061 0.0033 'International Tables Vol C Tables 4.2.6.8 and 6.1.1.4'
O O 0.0106 0.0060 'International Tables Vol C Tables 4.2.6.8 and 6.1.1.4'
P P 0.1023 0.0942 'International Tables Vol C Tables 4.2.6.8 and 6.1.1.4'

loop_
_geom_angle_atom_site_label_1
_geom_angle_atom_site_label_2
_geom_angle_atom_site_label_3
_geom_angle
C31 N31 C35 112.8(4)
C31 N31 C39 107.3(4)
C31 N31 C43 111.1(4)
C39 N31 C35 110.5(4)
C43 N31 C35 106.3(4)
C43 N31 C39 108.8(4)
N31 C31 H31A 108.4
N31 C31 H31B 108.4
N31 C31 C32 115.6(4)
H31A C31 H31B 107.4
C32 C31 H31A 108.4
C32 C31 H31B 108.4
C31 C32 H32A 109.5
C31 C32 H32B 109.5
H32A C32 H32B 108.1
C33 C32 C31 110.7(5)
C33 C32 H32A 109.5
C33 C32 H32B 109.5
C32 C33 H33A 108.7
C32 C33 H33B 108.7
H33A C33 H33B 107.6
C34 C33 C32 114.3(5)
C34 C33 H33A 108.7
C34 C33 H33B 108.7
C33 C34 H34A 109.5
C33 C34 H34B 109.5
C33 C34 H34C 109.5
H34A C34 H34B 109.5
H34A C34 H34C 109.5
H34B C34 H34C 109.5
N31 C35 H35A 108.4
N31 C35 H35B 108.4
H35A C35 H35B 107.4
C36 C35 N31 115.6(4)
C36 C35 H35A 108.4
C36 C35 H35B 108.4
C35 C36 H36A 107.9
C35 C36 H36B 107.9
C35 C36 H36C 112.0
C35 C36 H36D 112.0
C35 C36 C37 117.6(8)
C35 C36 C37A 98.6(9)
H36A C36 H36B 107.2
H36C C36 H36D 109.7
C37 C36 H36A 107.9
C37 C36 H36B 107.9
C37A C36 H36C 112.0
C37A C36 H36D 112.0
C36 C37 H37A 110.5
C36 C37 H37B 110.5
H37A C37 H37B 108.7
C38 C37 C36 106.2(9)
C38 C37 H37A 110.5
C38 C37 H37B 110.5
C37 C38 H38A 109.5
C37 C38 H38B 109.5
C37 C38 H38C 109.5
H38A C38 H38B 109.5
H38A C38 H38C 109.5
H38B C38 H38C 109.5
N31 C39 H39A 108.8
N31 C39 H39B 108.8
H39A C39 H39B 107.7
C40 C39 N31 113.9(4)
C40 C39 H39A 108.8
C40 C39 H39B 108.8
C39 C40 H40A 106.2
C39 C40 H40B 106.2
C39 C40 H40C 112.7
C39 C40 H40D 112.7
C39 C40 C41 124.7(6)
C39 C40 C41A 95.3(7)
H40A C40 H40B 106.3
H40C C40 H40D 110.2
C41 C40 H40A 106.2
C41 C40 H40B 106.2
C41A C40 H40C 112.7
C41A C40 H40D 112.7
C40 C41 H41A 112.6
C40 C41 H41B 112.6
H41A C41 H41B 110.1
C42 C41 C40 95.6(8)
C42 C41 H41A 112.6
C42 C41 H41B 112.6
C41 C42 H42A 109.5
C41 C42 H42B 109.5
C41 C42 H42C 109.5
H42A C42 H42B 109.5
H42A C42 H42C 109.5
H42B C42 H42C 109.5
N31 C43 H43A 108.5
N31 C43 H43B 108.5
H43A C43 H43B 107.5
C44 C43 N31 115.2(4)
C44 C43 H43A 108.5
C44 C43 H43B 108.5
C43 C44 H44A 109.8
C43 C44 H44B 109.8
C43 C44 H44C 109.3
C43 C44 H44D 109.3
C43 C44 C45 109.4(6)
C43 C44 C45A 111.7(19)
H44A C44 H44B 108.2
H44C C44 H44D 107.9
C45 C44 H44A 109.8
C45 C44 H44B 109.8
C45A C44 H44C 109.3
C45A C44 H44D 109.3
C44 C45 H45A 109.9
C44 C45 H45B 109.9
H45A C45 H45B 108.3
C46 C45 C44 109.0(8)
C46 C45 H45A 109.9
C46 C45 H45B 109.9
C45 C46 H46A 109.5
C45 C46 H46B 109.5
C45 C46 H46C 109.5
H46A C46 H46B 109.5
H46A C46 H46C 109.5
H46B C46 H46C 109.5
C36 C37A H37C 109.2
C36 C37A H37D 109.2
H37C C37A H37D 107.9
C38A C37A C36 112.3(14)
C38A C37A H37C 109.2
C38A C37A H37D 109.2
C37A C38A H38D 109.5
C37A C38A H38E 109.5
C37A C38A H38F 109.5
H38D C38A H38E 109.5
H38D C38A H38F 109.5
H38E C38A H38F 109.5
C40 C41A H41C 110.0
C40 C41A H41D 110.0
H41C C41A H41D 108.4
C42A C41A C40 108.4(9)
C42A C41A H41C 110.0
C42A C41A H41D 110.0
C41A C42A H42D 109.5
C41A C42A H42E 109.5
C41A C42A H42F 109.5
H42D C42A H42E 109.5
H42D C42A H42F 109.5
H42E C42A H42F 109.5
C44 C45A H45C 103.3
C44 C45A H45D 103.3
C44 C45A C46A 135(4)
H45C C45A H45D 105.2
C46A C45A H45C 103.3
C46A C45A H45D 103.3
C45A C46A H46D 109.5
C45A C46A H46E 109.5
C45A C46A H46F 109.5
H46D C46A H46E 109.5
H46D C46A H46F 109.5
H46E C46A H46F 109.5
C2 N1 H1 118.7
C2 N1 C7 123(2)
C7 N1 H1 118.7
C7 N2 H2 118.5
C7 N2 C8 123(2)
C8 N2 H2 118.5
C6 N3 H3 113.6
C16 N3 H3 113.6
C16 N3 C6 133(2)
C16 N4 H4 115.4
C17 N4 H4 115.4
C17 N4 C16 129(2)
C13 N5 H5 125.6
C13 N5 C15 108.7(13)
C15 N5 H5 125.6
C2 C1 H1A 120.0
C2 C1 C6 120.0
C6 C1 H1A 120.0
N1 C2 C1 111.5(16)
N1 C2 C3 128.5(16)
C3 C2 C1 120.0
C2 C3 H3A 120.0
C2 C3 C4 120.0
C4 C3 H3A 120.0
C3 C4 H4A 120.0
C3 C4 C5 120.0
C5 C4 H4A 120.0
C4 C5 H5A 120.0
C6 C5 C4 120.0
C6 C5 H5A 120.0
C1 C6 N3 121.0(15)
C5 C6 N3 119.0(15)
C5 C6 C1 120.0
O1 C7 N1 121(2)
O1 C7 N2 123(3)
N2 C7 N1 114.3(18)
C9 C8 N2 126.1(13)
C9 C8 C13 120.0
C13 C8 N2 113.7(13)
C8 C9 H9 120.0
C8 C9 C10 120.0
C10 C9 H9 120.0
C9 C10 H10 120.0
C11 C10 C9 120.0
C11 C10 H10 120.0
C10 C11 H11 120.0
C12 C11 C10 120.0
C12 C11 H11 120.0
C11 C12 C13 120.0
C11 C12 C14 132.5(10)
C13 C12 C14 107.3(11)
N5 C13 C8 132.8(10)
N5 C13 C12 107.2(10)
C12 C13 C8 120.0
C12 C14 H14 127.4
C15 C14 C12 105.1(14)
C15 C14 H14 127.4
N5 C15 H15 124.3
C14 C15 N5 111.5(16)
C14 C15 H15 124.3
O2 C16 N3 124(2)
O2 C16 N4 120(3)
N3 C16 N4 114.9(18)
C18 C17 N4 114.6(12)
C18 C17 C22 120.0
C22 C17 N4 125.0(12)
C17 C18 H18 120.0
C17 C18 C19 120.0
C19 C18 H18 120.0
C18 C19 H19 120.0
C20 C19 C18 120.0
C20 C19 H19 120.0
C19 C20 H20 120.0
C19 C20 C21 120.0
C21 C20 H20 120.0
C20 C21 C26 120.0
C22 C21 C20 120.0
C22 C21 C26 120.0
C21 C22 C17 120.0
C21 C22 C23 120.0
C23 C22 C17 120.0
C22 C23 H23 120.0
C24 C23 C22 120.0
C24 C23 H23 120.0
C23 C24 H24 120.0
C23 C24 C25 120.0
C25 C24 H24 120.0
C24 C25 H25 120.0
C26 C25 C24 120.0
C26 C25 H25 120.0
C21 C26 H26 120.0
C25 C26 C21 120.0
C25 C26 H26 120.0
O11 P11 O12 104.8(15)
O11 P11 O14 118(2)
O12 P11 O14 104(2)
O13 P11 O11 115(3)
O13 P11 O12 106(3)
O13 P11 O14 107(3)
O15 P12 O14 103(2)
O15 P12 O16 103(2)
O16 P12 O14 108(2)
O17 P12 O14 107.1(18)
O17 P12 O15 121(3)
O17 P12 O16 114(2)
P11 O12 H12 109.5
P11 O14 P12 137(2)
P12 O16 H16 109.5
O21 P21 O22 116.7(19)
O21 P21 O23 105.6(17)
O21 P21 O24 95.8(18)
O22 P21 O23 101(3)
O22 P21 O24 126(3)
O23 P21 O24 110(2)
O25 P22 O24 106(2)
O25 P22 O26 121(3)
O25 P22 O27 109(3)
O26 P22 O24 93(2)
O26 P22 O27 121(3)
O27 P22 O24 100(2)
P21 O23 H23A 109.5
P22 O24 P21 120.4(17)
P22 O27 H27 109.5
C52 N51 H51 117.1
C52 N51 C57 126(2)
C57 N51 H51 117.1
C57 N52 H52 117.8
C57 N52 C58 124.4(19)
C58 N52 H52 117.8
C56 N53 H53 114.2
C66 N53 H53 114.2
C66 N53 C56 132(2)
C66 N54 H54 115.0
C67 N54 H54 115.0
C67 N54 C66 130(2)
C63 N55 H55 126.6
C63 N55 C65 106.8(15)
C65 N55 H55 126.6
C52 C51 H51A 120.0
C52 C51 C56 120.0
C56 C51 H51A 120.0
N51 C52 C51 111.5(18)
N51 C52 C53 128.0(18)
C51 C52 C53 120.0
C52 C53 H53A 120.0
C54 C53 C52 120.0
C54 C53 H53A 120.0
C53 C54 H54A 120.0
C53 C54 C55 120.0
C55 C54 H54A 120.0
C54 C55 H55A 120.0
C56 C55 C54 120.0
C56 C55 H55A 120.0
C51 C56 N53 119.2(16)
C55 C56 N53 120.7(16)
C55 C56 C51 120.0
O51 C57 N51 117(2)
O51 C57 N52 127(2)
N52 C57 N51 114.3(19)
C59 C58 N52 124.3(14)
C59 C58 C63 120.0
C63 C58 N52 115.6(14)
C58 C59 H59 120.0
C58 C59 C60 120.0
C60 C59 H59 120.0
C59 C60 H60 120.0
C61 C60 C59 120.0
C61 C60 H60 120.0
C60 C61 H61 120.0
C60 C61 C62 120.0
C62 C61 H61 120.0
C61 C62 C63 120.0
C61 C62 C64 135.0(12)
C63 C62 C64 104.6(12)
N55 C63 C58 130.0(12)
N55 C63 C62 109.8(12)
C62 C63 C58 120.0
C62 C64 H64 127.0
C65 C64 C62 106.1(17)
C65 C64 H64 127.0
N55 C65 H65 123.7
C64 C65 N55 113(2)
C64 C65 H65 123.7
O52 C66 N53 124(3)
O52 C66 N54 118(3)
N53 C66 N54 118(2)
N54 C67 C68 113.4(14)
N54 C67 C72 126.5(14)
C68 C67 C72 120.0
C67 C68 H68 120.0
C69 C68 C67 120.0
C69 C68 H68 120.0
C68 C69 H69 120.0
C68 C69 C70 120.0
C70 C69 H69 120.0
C69 C70 H70 120.0
C69 C70 C71 120.0
C71 C70 H70 120.0
C70 C71 C76 120.0
C72 C71 C70 120.0
C72 C71 C76 120.0
C71 C72 C67 120.0
C73 C72 C67 120.0
C73 C72 C71 120.0
C72 C73 H73 120.0
C72 C73 C74 120.0
C74 C73 H73 120.0
C73 C74 H74 120.0
C75 C74 C73 120.0
C75 C74 H74 120.0
C74 C75 H75 120.0
C74 C75 C76 120.0
C76 C75 H75 120.0
C71 C76 H76 120.0
C75 C76 C71 120.0
C75 C76 H76 120.0

loop_
_geom_bond_atom_site_label_1
_geom_bond_atom_site_label_2
_geom_bond_distance
N31 C31 1.477(6)
N31 C35 1.536(7)
N31 C39 1.529(6)
N31 C43 1.523(7)
C31 H31A 0.9900
C31 H31B 0.9900
C31 C32 1.507(6)
C32 H32A 0.9900
C32 H32B 0.9900
C32 C33 1.504(7)
C33 H33A 0.9900
C33 H33B 0.9900
C33 C34 1.497(8)
C34 H34A 0.9800
C34 H34B 0.9800
C34 H34C 0.9800
C35 H35A 0.9900
C35 H35B 0.9900
C35 C36 1.504(8)
C36 H36A 0.9900
C36 H36B 0.9900
C36 H36C 0.9900
C36 H36D 0.9900
C36 C37 1.535(11)
C36 C37A 1.594(13)
C37 H37A 0.9900
C37 H37B 0.9900
C37 C38 1.469(15)
C38 H38A 0.9800
C38 H38B 0.9800
C38 H38C 0.9800
C39 H39A 0.9900
C39 H39B 0.9900
C39 C40 1.502(7)
C40 H40A 0.9900
C40 H40B 0.9900
C40 H40C 0.9900
C40 H40D 0.9900
C40 C41 1.561(9)
C40 C41A 1.698(11)
C41 H41A 0.9900
C41 H41B 0.9900
C41 C42 1.506(14)
C42 H42A 0.9800
C42 H42B 0.9800
C42 H42C 0.9800
C43 H43A 0.9900
C43 H43B 0.9900
C43 C44 1.517(7)
C44 H44A 0.9900
C44 H44B 0.9900
C44 H44C 0.9900
C44 H44D 0.9900
C44 C45 1.536(9)
C44 C45A 1.573(16)
C45 H45A 0.9900
C45 H45B 0.9900
C45 C46 1.516(11)
C46 H46A 0.9800
C46 H46B 0.9800
C46 H46C 0.9800
C37A H37C 0.9900
C37A H37D 0.9900
C37A C38A 1.52(3)
C38A H38D 0.9800
C38A H38E 0.9800
C38A H38F 0.9800
C41A H41C 0.9900
C41A H41D 0.9900
C41A C42A 1.563(19)
C42A H42D 0.9800
C42A H42E 0.9800
C42A H42F 0.9800
C45A H45C 0.9900
C45A H45D 0.9900
C45A C46A 1.59(5)
C46A H46D 0.9800
C46A H46E 0.9800
C46A H46F 0.9800
O1 C7 1.252(16)
O2 C16 1.256(16)
N1 H1 0.8800
N1 C2 1.33(3)
N1 C7 1.40(3)
N2 H2 0.8800
N2 C7 1.39(3)
N2 C8 1.46(2)
N3 H3 0.8800
N3 C6 1.52(3)
N3 C16 1.36(3)
N4 H4 0.8800
N4 C16 1.40(3)
N4 C17 1.39(2)
N5 H5 0.8800
N5 C13 1.354(14)
N5 C15 1.367(17)
C1 H1A 0.9500
C1 C2 1.3900
C1 C6 1.3900
C2 C3 1.3900
C3 H3A 0.9500
C3 C4 1.3900
C4 H4A 0.9500
C4 C5 1.3900
C5 H5A 0.9500
C5 C6 1.3900
C8 C9 1.3900
C8 C13 1.3900
C9 H9 0.9500
C9 C10 1.3900
C10 H10 0.9500
C10 C11 1.3900
C11 H11 0.9500
C11 C12 1.3900
C12 C13 1.3900
C12 C14 1.45(2)
C14 H14 0.9500
C14 C15 1.33(2)
C15 H15 0.9500
C17 C18 1.3900
C17 C22 1.3900
C18 H18 0.9500
C18 C19 1.3900
C19 H19 0.9500
C19 C20 1.3900
C20 H20 0.9500
C20 C21 1.3900
C21 C22 1.3900
C21 C26 1.3900
C22 C23 1.3900
C23 H23 0.9500
C23 C24 1.3900
C24 H24 0.9500
C24 C25 1.3900
C25 H25 0.9500
C25 C26 1.3900
C26 H26 0.9500
P11 O11 1.491(16)
P11 O12 1.592(18)
P11 O13 1.475(18)
P11 O14 1.612(7)
P12 O14 1.657(19)
P12 O15 1.521(18)
P12 O16 1.572(19)
P12 O17 1.486(17)
O12 H12 0.8400
O16 H16 0.8400
P21 O21 1.486(15)
P21 O22 1.501(18)
P21 O23 1.571(18)
P21 O24 1.613(10)
P22 O24 1.608(10)
P22 O25 1.507(17)
P22 O26 1.518(19)
P22 O27 1.556(17)
O23 H23A 0.8400
O27 H27 0.8400
O51 C57 1.261(17)
O52 C66 1.261(17)
N51 H51 0.8800
N51 C52 1.33(3)
N51 C57 1.40(3)
N52 H52 0.8800
N52 C57 1.40(3)
N52 C58 1.46(2)
N53 H53 0.8800
N53 C56 1.52(3)
N53 C66 1.37(3)
N54 H54 0.8800
N54 C66 1.39(3)
N54 C67 1.39(2)
N55 H55 0.8800
N55 C63 1.334(17)
N55 C65 1.37(2)
C51 H51A 0.9500
C51 C52 1.3900
C51 C56 1.3900
C52 C53 1.3900
C53 H53A 0.9500
C53 C54 1.3900
C54 H54A 0.9500
C54 C55 1.3900
C55 H55A 0.9500
C55 C56 1.3900
C58 C59 1.3900
C58 C63 1.3900
C59 H59 0.9500
C59 C60 1.3900
C60 H60 0.9500
C60 C61 1.3900
C61 H61 0.9500
C61 C62 1.3900
C62 C63 1.3900
C62 C64 1.46(2)
C64 H64 0.9500
C64 C65 1.29(2)
C65 H65 0.9500
C67 C68 1.3900
C67 C72 1.3900
C68 H68 0.9500
C68 C69 1.3900
C69 H69 0.9500
C69 C70 1.3900
C70 H70 0.9500
C70 C71 1.3900
C71 C72 1.3900
C71 C76 1.3900
C72 C73 1.3900
C73 H73 0.9500
C73 C74 1.3900
C74 H74 0.9500
C74 C75 1.3900
C75 H75 0.9500
C75 C76 1.3900
C76 H76 0.9500

loop_
_geom_hbond_atom_site_label_D
_geom_hbond_atom_site_label_H
_geom_hbond_atom_site_label_A
_geom_hbond_distance_DH
_geom_hbond_distance_HA
_geom_hbond_distance_DA
_geom_hbond_angle_DHA
N1 H1 O12 0.88 2.10 2.90(4) 150.7
N2 H2 O11 0.88 2.06 2.92(4) 163.7
N3 H3 O22 0.88 2.67 3.42(4) 145.0
N4 H4 O21 0.88 1.98 2.85(4) 172.2
N5 H5 O11 0.88 1.84 2.66(3) 153.6
O12 H12 O22 0.84 1.78 2.535(16) 149.3
O16 H16 O26 0.84 1.77 2.567(16) 158.5
O23 H23A O17 0.84 1.80 2.592(15) 155.5
O27 H27 O13 0.84 1.79 2.604(16) 162.5
N51 H51 O26 0.88 2.43 3.26(6) 157.3
N52 H52 O25 0.88 2.06 2.94(4) 175.6
N53 H53 O16 0.88 2.17 2.99(5) 153.8
N54 H54 O15 0.88 1.78 2.53(4) 141.0
N55 H55 O25 0.88 2.05 2.89(3) 159.8

loop_
_geom_torsion_atom_site_label_1
_geom_torsion_atom_site_label_2
_geom_torsion_atom_site_label_3
_geom_torsion_atom_site_label_4
_geom_torsion
N31 C31 C32 C33 -175.9(5)
N31 C35 C36 C37 179.3(7)
N31 C35 C36 C37A 165.1(10)
N31 C39 C40 C41 -164.2(7)
N31 C39 C40 C41A 164.1(7)
N31 C43 C44 C45 177.6(6)
N31 C43 C44 C45A 147(2)
C31 N31 C35 C36 61.4(6)
C31 N31 C39 C40 -177.2(6)
C31 N31 C43 C44 -54.1(6)
C31 C32 C33 C34 -179.0(6)
C35 N31 C31 C32 68.5(6)
C35 N31 C39 C40 -53.8(7)
C35 N31 C43 C44 -177.2(5)
C35 C36 C37 C38 -74.2(14)
C35 C36 C37A C38A -170.1(18)
C39 N31 C31 C32 -169.6(5)
C39 N31 C35 C36 -58.7(7)
C39 N31 C43 C44 63.8(6)
C39 C40 C41 C42 -77.2(11)
C39 C40 C41A C42A -171.1(10)
C43 N31 C31 C32 -50.7(6)
C43 N31 C35 C36 -176.6(5)
C43 N31 C39 C40 62.5(7)
C43 C44 C45 C46 -174.5(7)
C43 C44 C45A C46A -133(5)
N1 C2 C3 C4 -179(3)
N2 C8 C9 C10 -175(3)
N2 C8 C13 N5 -5(3)
N2 C8 C13 C12 176(2)
N4 C17 C18 C19 173(2)
N4 C17 C22 C21 -172(2)
N4 C17 C22 C23 8(2)
C1 C2 C3 C4 0.0
C2 N1 C7 O1 5(9)
C2 N1 C7 N2 -161(4)
C2 C1 C6 N3 -178(3)
C2 C1 C6 C5 0.0
C2 C3 C4 C5 0.0
C3 C4 C5 C6 0.0
C4 C5 C6 N3 178(3)
C4 C5 C6 C1 0.0
C6 N3 C16 O2 -8(11)
C6 N3 C16 N4 167(5)
C6 C1 C2 N1 179(3)
C6 C1 C2 C3 0.0
C7 N1 C2 C1 170(4)
C7 N1 C2 C3 -10(6)
C7 N2 C8 C9 4(6)
C7 N2 C8 C13 -171(4)
C8 N2 C7 O1 33(10)
C8 N2 C7 N1 -162(4)
C8 C9 C10 C11 0.0
C9 C8 C13 N5 179(2)
C9 C8 C13 C12 0.0
C9 C10 C11 C12 0.0
C10 C11 C12 C13 0.0
C10 C11 C12 C14 -175(2)
C11 C12 C13 N5 -179.4(16)
C11 C12 C13 C8 0.0
C11 C12 C14 C15 178.6(16)
C12 C14 C15 N5 -2(2)
C13 N5 C15 C14 0(2)
C13 C8 C9 C10 0.0
C13 C12 C14 C15 3.5(19)
C14 C12 C13 N5 -3.6(16)
C14 C12 C13 C8 175.8(15)
C15 N5 C13 C8 -176.9(15)
C15 N5 C13 C12 2.4(19)
C16 N3 C6 C1 -176(6)
C16 N3 C6 C5 6(7)
C16 N4 C17 C18 39(6)
C16 N4 C17 C22 -148(5)
C17 N4 C16 O2 -13(10)
C17 N4 C16 N3 173(4)
C17 C18 C19 C20 0.0
C17 C22 C23 C24 180.0
C18 C17 C22 C21 0.0
C18 C17 C22 C23 180.0
C18 C19 C20 C21 0.0
C19 C20 C21 C22 0.0
C19 C20 C21 C26 180.0
C20 C21 C22 C17 0.0
C20 C21 C22 C23 180.0
C20 C21 C26 C25 180.0
C21 C22 C23 C24 0.0
C22 C17 C18 C19 0.0
C22 C21 C26 C25 0.0
C22 C23 C24 C25 0.0
C23 C24 C25 C26 0.0
C24 C25 C26 C21 0.0
C26 C21 C22 C17 180.0
C26 C21 C22 C23 0.0
O11 P11 O14 P12 -159(3)
O12 P11 O14 P12 85(4)
O13 P11 O14 P12 -27(4)
O15 P12 O14 P11 146(3)
O16 P12 O14 P11 38(4)
O17 P12 O14 P11 -85(4)
O21 P21 O24 P22 168(3)
O22 P21 O24 P22 39(4)
O23 P21 O24 P22 -83(3)
O25 P22 O24 P21 -162(3)
O26 P22 O24 P21 74(3)
O27 P22 O24 P21 -49(4)
N51 C52 C53 C54 171(4)
N52 C58 C59 C60 -176(3)
N52 C58 C63 N55 2(3)
N52 C58 C63 C62 176(3)
N54 C67 C68 C69 176(2)
N54 C67 C72 C71 -175(2)
N54 C67 C72 C73 5(2)
C51 C52 C53 C54 0.0
C52 N51 C57 O51 10(6)
C52 N51 C57 N52 175(4)
C52 C51 C56 N53 176(4)
C52 C51 C56 C55 0.0
C52 C53 C54 C55 0.0
C53 C54 C55 C56 0.0
C54 C55 C56 N53 -176(4)
C54 C55 C56 C51 0.0
C56 N53 C66 O52 1(9)
C56 N53 C66 N54 174(5)
C56 C51 C52 N51 -172(3)
C56 C51 C52 C53 0.0
C57 N51 C52 C51 -175(3)
C57 N51 C52 C53 14(6)
C57 N52 C58 C59 12(5)
C57 N52 C58 C63 -164(3)
C58 N52 C57 O51 -4(7)
C58 N52 C57 N51 -168(4)
C58 C59 C60 C61 0.0
C59 C58 C63 N55 -175(3)
C59 C58 C63 C62 0.0
C59 C60 C61 C62 0.0
C60 C61 C62 C63 0.0
C60 C61 C62 C64 171(3)
C61 C62 C63 N55 176(2)
C61 C62 C63 C58 0.0
C61 C62 C64 C65 -175(2)
C62 C64 C65 N55 3(3)
C63 N55 C65 C64 -2(3)
C63 C58 C59 C60 0.0
C63 C62 C64 C65 -3(3)
C64 C62 C63 N55 2(2)
C64 C62 C63 C58 -174(2)
C65 N55 C63 C58 175.0(19)
C65 N55 C63 C62 0(2)
C66 N53 C56 C51 175(5)
C66 N53 C56 C55 -9(7)
C66 N54 C67 C68 48(5)
C66 N54 C67 C72 -137(4)
C67 N54 C66 O52 -7(8)
C67 N54 C66 N53 180(4)
C67 C68 C69 C70 0.0
C67 C72 C73 C74 180.0
C68 C67 C72 C71 0.0
C68 C67 C72 C73 180.0
C68 C69 C70 C71 0.0
C69 C70 C71 C72 0.0
C69 C70 C71 C76 180.0
C70 C71 C72 C67 0.0
C70 C71 C72 C73 180.0
C70 C71 C76 C75 180.0
C71 C72 C73 C74 0.0
C72 C67 C68 C69 0.0
C72 C71 C76 C75 0.0
C72 C73 C74 C75 0.0
C73 C74 C75 C76 0.0
C74 C75 C76 C71 0.0
C76 C71 C72 C67 180.0
C76 C71 C72 C73 0.0

loop_
_smtbx_masks_void_nr
_smtbx_masks_void_average_x
_smtbx_masks_void_average_y
_smtbx_masks_void_average_z
_smtbx_masks_void_volume
_smtbx_masks_void_count_electrons
1 0.250 0.750 0.000 250.2 11.9
2 0.750 0.250 0.000 250.2 11.9
